data_1564112
loop_
_publ_author_name
'Prakash, Rini'
'Nanda Pradhan, Alaka'
'Ghosh, Sundargopal'

_publ_section_title
;
 Chemistry of bimetallic hexaborane(10) analogues: A combined experimental
 and theoretical study
;
_journal_name_full 'Inorganica Chimica Acta'
_journal_page_first 119898
_journal_paper_doi 10.1016/j.ica.2020.119898
_journal_volume 512
_journal_year 2020
_chemical_formula_moiety 'C20 H42 B6 O2 Ru2'
_chemical_formula_sum 'C20 H42 B6 O2 Ru2'
_chemical_formula_weight 581.53
_space_group_crystal_system orthorhombic
_space_group_IT_number 61
_space_group_name_Hall '-P 2ac 2ab'
_space_group_name_H-M_alt 'P b c a'
_atom_sites_solution_hydrogens mixed
_cell_angle_alpha 90
_cell_angle_beta 90
_cell_angle_gamma 90
_cell_formula_units_Z 8
_cell_length_a 14.1963(9)
_cell_length_b 13.9701(9)
_cell_length_c 25.9354(18)
_cell_measurement_reflns_used 9249
_cell_measurement_temperature 296(2)
_cell_measurement_theta_max 25.67
_cell_measurement_theta_min 3.12
_cell_volume 5143.6(6)
_computing_cell_refinement 'APEX3/SAINT (Bruker, 2016)'
_computing_data_collection 'APEX3(Bruker, 2016)'
_computing_data_reduction 'SAINT/XPREP (Bruker, 2016)'
_computing_molecular_graphics 'ORTEP3 (Farrugia, 1997) and Mercury (Bruno et al., 2002)'
_computing_publication_material 'SHELXL-2018/3 (Sheldrick, 2018)'
_computing_structure_refinement 'SHELXL-2018/3 (Sheldrick, 2018)'
_computing_structure_solution 'SHELXT-2014/5 (Sheldrick, 2014)'
_diffrn_ambient_temperature 296(2)
_diffrn_measured_fraction_theta_full 0.997
_diffrn_measured_fraction_theta_max 0.997
_diffrn_measurement_device_type 'Bruker axs kappa apex3 CMOS Diffractometer'
_diffrn_measurement_method '\w and \f scan'
_diffrn_radiation_monochromator graphite
_diffrn_radiation_source 'fine-focus sealed tube'
_diffrn_radiation_type MoK\a
_diffrn_radiation_wavelength 0.71073
_diffrn_reflns_av_R_equivalents 0.1103
_diffrn_reflns_av_unetI/netI 0.0442
_diffrn_reflns_Laue_measured_fraction_full 0.997
_diffrn_reflns_Laue_measured_fraction_max 0.997
_diffrn_reflns_limit_h_max 16
_diffrn_reflns_limit_h_min -15
_diffrn_reflns_limit_k_max 16
_diffrn_reflns_limit_k_min -16
_diffrn_reflns_limit_l_max 30
_diffrn_reflns_limit_l_min -30
_diffrn_reflns_number 86907
_diffrn_reflns_point_group_measured_fraction_full 0.997
_diffrn_reflns_point_group_measured_fraction_max 0.997
_diffrn_reflns_theta_full 24.999
_diffrn_reflns_theta_max 24.999
_diffrn_reflns_theta_min 3.454
_exptl_absorpt_coefficient_mu 1.188
_exptl_absorpt_correction_T_max 0.7452
_exptl_absorpt_correction_T_min 0.6686
_exptl_absorpt_correction_type multi-scan
_exptl_absorpt_process_details 'SADABS (Bruker, 2016)'
_exptl_crystal_colour red
_exptl_crystal_density_diffrn 1.502
_exptl_crystal_description BLOCK
_exptl_crystal_F_000 2368
_exptl_crystal_size_max 0.100
_exptl_crystal_size_mid 0.100
_exptl_crystal_size_min 0.050
_refine_diff_density_max 0.527
_refine_diff_density_min -0.707
_refine_diff_density_rms 0.112
_refine_ls_extinction_coef 0.00066(10)
_refine_ls_extinction_expression Fc^*^=kFc[1+0.001xFc^2^\l^3^/sin(2\q)]^-1/4^
_refine_ls_extinction_method 'SHELXL-2018/3 (Sheldrick 2018)'
_refine_ls_goodness_of_fit_ref 1.225
_refine_ls_hydrogen_treatment mixed
_refine_ls_matrix_type full
_refine_ls_number_parameters 312
_refine_ls_number_reflns 4525
_refine_ls_number_restraints 1
_refine_ls_restrained_S_all 1.225
_refine_ls_R_factor_all 0.0971
_refine_ls_R_factor_gt 0.0780
_refine_ls_shift/su_max 0.004
_refine_ls_shift/su_mean 0.000
_refine_ls_structure_factor_coef Fsqd
_refine_ls_weighting_details 'w=1/[\s^2^(Fo^2^)+(0.0064P)^2^+41.8613P] where P=(Fo^2^+2Fc^2^)/3'
_refine_ls_weighting_scheme calc
_refine_ls_wR_factor_gt 0.1151
_refine_ls_wR_factor_ref 0.1209
_reflns_Friedel_coverage 0.000
_reflns_Friedel_fraction_full .
_reflns_Friedel_fraction_max .
_reflns_number_gt 3864
_reflns_number_total 4525
_reflns_threshold_expression 'I > 2\s(I)'
_cod_data_source_file ICA-2020-512-119898.cif
_cod_data_source_block R_A
_cod_database_code 1564112
_shelx_space_group_comment
;
The symmetry employed for this shelxl refinement is uniquely defined
by the following loop, which should always be used as a source of
symmetry information in preference to the above space-group names.
They are only intended as comments.
;
_shelx_estimated_absorpt_t_min 0.890
_shelx_estimated_absorpt_t_max 0.943

loop_
_space_group_symop_operation_xyz
'x, y, z'
'x+1/2, -y+1/2, -z'
'-x, y+1/2, -z+1/2'
'-x+1/2, -y, z+1/2'
'-x, -y, -z'
'-x-1/2, y-1/2, z'
'x, -y-1/2, z-1/2'
'x-1/2, y, -z-1/2'

loop_
_atom_site_label
_atom_site_type_symbol
_atom_site_fract_x
_atom_site_fract_y
_atom_site_fract_z
_atom_site_U_iso_or_equiv
_atom_site_adp_type
_atom_site_occupancy
_atom_site_site_symmetry_order
_atom_site_calc_flag
_atom_site_refinement_flags_posn
_atom_site_refinement_flags_adp
_atom_site_refinement_flags_occupancy
_atom_site_disorder_assembly
_atom_site_disorder_group
Ru1 Ru 0.43640(4) 0.58936(4) 0.63843(2) 0.0326(2) Uani 1 1 d . . . . .
Ru2 Ru 0.60065(5) 0.39326(4) 0.57273(2) 0.0350(2) Uani 1 1 d . . . . .
C1 C 0.4679(6) 0.6779(6) 0.7076(3) 0.040(2) Uani 1 1 d . . . . .
C2 C 0.4299(6) 0.5883(6) 0.7243(3) 0.044(2) Uani 1 1 d . . . . .
C3 C 0.3368(6) 0.5799(6) 0.7043(3) 0.045(2) Uani 1 1 d . . . . .
C4 C 0.3160(6) 0.6665(6) 0.6763(3) 0.043(2) Uani 1 1 d . . . . .
C5 C 0.3959(6) 0.7262(6) 0.6789(3) 0.042(2) Uani 1 1 d . . . . .
C6 C 0.4052(7) 0.8257(6) 0.6576(4) 0.059(3) Uani 1 1 d . . . . .
H6A H 0.355405 0.837343 0.633332 0.088 Uiso 1 1 calc R U . . .
H6B H 0.464913 0.832166 0.640602 0.088 Uiso 1 1 calc R U . . .
H6C H 0.401140 0.871286 0.685223 0.088 Uiso 1 1 calc R U . . .
C7 C 0.5605(6) 0.7198(7) 0.7239(4) 0.060(3) Uani 1 1 d . . . . .
H7A H 0.553776 0.749432 0.757058 0.090 Uiso 1 1 calc R U . . .
H7B H 0.580081 0.766805 0.699104 0.090 Uiso 1 1 calc R U . . .
H7C H 0.606870 0.669916 0.725841 0.090 Uiso 1 1 calc R U . . .
C8 C 0.4759(7) 0.5201(7) 0.7610(3) 0.058(3) Uani 1 1 d . . . . .
H8A H 0.530854 0.492972 0.745080 0.087 Uiso 1 1 calc R U . . .
H8B H 0.432529 0.469951 0.769640 0.087 Uiso 1 1 calc DR U . . .
H8C H 0.493942 0.553733 0.791708 0.087 Uiso 1 1 calc R U . . .
C9 C 0.2691(7) 0.5012(8) 0.7163(4) 0.072(3) Uani 1 1 d . . . . .
H9A H 0.301776 0.441106 0.716492 0.108 Uiso 1 1 calc R U . . .
H9B H 0.220386 0.499853 0.690655 0.108 Uiso 1 1 calc R U . . .
H9C H 0.241458 0.512197 0.749616 0.108 Uiso 1 1 calc R U . . .
C10 C 0.2232(6) 0.6914(8) 0.6527(4) 0.067(3) Uani 1 1 d . . . . .
H10A H 0.184569 0.722968 0.677915 0.100 Uiso 1 1 calc R U . . .
H10B H 0.192427 0.634024 0.641312 0.100 Uiso 1 1 calc R U . . .
H10C H 0.232984 0.733249 0.623872 0.100 Uiso 1 1 calc R U . . .
C11 C 0.6761(6) 0.2943(6) 0.6258(3) 0.048(2) Uani 1 1 d . . . . .
C12 C 0.6224(6) 0.2388(6) 0.5905(4) 0.049(2) Uani 1 1 d . . . . .
C13 C 0.6593(7) 0.2574(6) 0.5393(3) 0.051(2) Uani 1 1 d . . . . .
C14 C 0.7335(7) 0.3240(6) 0.5442(3) 0.051(2) Uani 1 1 d . . . . .
C15 C 0.7427(6) 0.3486(6) 0.5975(3) 0.046(2) Uani 1 1 d . . . . .
C16 C 0.8195(7) 0.4098(8) 0.6201(4) 0.072(3) Uani 1 1 d . . . . .
H16A H 0.800242 0.432836 0.653380 0.109 Uiso 1 1 calc R U . . .
H16B H 0.831432 0.463187 0.597748 0.109 Uiso 1 1 calc R U . . .
H16C H 0.875924 0.372486 0.623702 0.109 Uiso 1 1 calc R U . . .
C17 C 0.7957(8) 0.3610(9) 0.5017(4) 0.087(4) Uani 1 1 d . . . . .
H17A H 0.764229 0.353351 0.469159 0.131 Uiso 1 1 calc R U . . .
H17B H 0.853680 0.325595 0.501295 0.131 Uiso 1 1 calc R U . . .
H17C H 0.808863 0.427532 0.507370 0.131 Uiso 1 1 calc R U . . .
C18 C 0.6294(9) 0.2071(8) 0.4906(4) 0.088(4) Uani 1 1 d . . . . .
H18A H 0.646829 0.245150 0.461308 0.131 Uiso 1 1 calc R U . . .
H18B H 0.562389 0.198173 0.490923 0.131 Uiso 1 1 calc R U . . .
H18C H 0.660047 0.145960 0.488633 0.131 Uiso 1 1 calc R U . . .
C19 C 0.5492(8) 0.1661(7) 0.6039(5) 0.081(3) Uani 1 1 d . . . . .
H19A H 0.579281 0.106743 0.612735 0.122 Uiso 1 1 calc R U . . .
H19B H 0.508407 0.156405 0.574879 0.122 Uiso 1 1 calc R U . . .
H19C H 0.512963 0.188403 0.632762 0.122 Uiso 1 1 calc R U . . .
C20 C 0.6702(7) 0.2868(8) 0.6832(4) 0.068(3) Uani 1 1 d . . . . .
H20A H 0.701848 0.340468 0.698600 0.102 Uiso 1 1 calc R U . . .
H20B H 0.699732 0.228550 0.694347 0.102 Uiso 1 1 calc R U . . .
H20C H 0.605321 0.286742 0.693649 0.102 Uiso 1 1 calc R U . . .
O1 O 0.6330(3) 0.5105(3) 0.67430(16) 0.0240(11) Uani 1 1 d . . . . .
H1A H 0.657583 0.562568 0.680027 0.036 Uiso 1 1 calc R U . . .
O2 O 0.4730(3) 0.3745(3) 0.67137(16) 0.0255(11) Uani 1 1 d . . . . .
H2A H 0.442088 0.402211 0.693521 0.038 Uiso 1 1 calc DR U . . .
B1 B 0.6410(7) 0.5470(7) 0.5724(4) 0.042(2) Uani 1 1 d . . . . .
B2 B 0.5704(8) 0.6314(7) 0.6005(4) 0.043(2) Uani 1 1 d . . . . .
B3 B 0.5787(6) 0.5164(6) 0.6294(3) 0.035(2) Uani 1 1 d . . . . .
B4 B 0.4809(6) 0.4332(6) 0.6275(3) 0.032(2) Uani 1 1 d . . . . .
B5 B 0.3733(7) 0.4651(7) 0.5980(4) 0.042(2) Uani 1 1 d . . . . .
B6 B 0.4443(8) 0.3799(7) 0.5689(4) 0.045(2) Uani 1 1 d . . . . .
H1 H 0.718(6) 0.567(6) 0.569(3) 0.055 Uiso 1 1 d . U . . .
H2 H 0.605(6) 0.698(6) 0.612(3) 0.055 Uiso 1 1 d . U . . .
H5 H 0.295(6) 0.440(6) 0.605(3) 0.055 Uiso 1 1 d . U . . .
H6 H 0.414(5) 0.304(6) 0.566(3) 0.055 Uiso 1 1 d . U . . .
H7 H 0.393(6) 0.444(6) 0.548(3) 0.055 Uiso 1 1 d . U . . .
H8 H 0.513(5) 0.391(6) 0.532(3) 0.055 Uiso 1 1 d . U . . .
H9 H 0.620(6) 0.488(6) 0.534(3) 0.055 Uiso 1 1 d . U . . .
H10 H 0.595(6) 0.616(6) 0.553(3) 0.055 Uiso 1 1 d . U . . .
H11 H 0.482(6) 0.656(6) 0.592(3) 0.055 Uiso 1 1 d . U . . .
H12 H 0.366(6) 0.563(6) 0.586(3) 0.055 Uiso 1 1 d . U . . .

loop_
_atom_site_aniso_label
_atom_site_aniso_U_11
_atom_site_aniso_U_22
_atom_site_aniso_U_33
_atom_site_aniso_U_23
_atom_site_aniso_U_13
_atom_site_aniso_U_12
Ru1 0.0331(4) 0.0324(3) 0.0321(3) -0.0014(3) 0.0021(3) 0.0028(3)
Ru2 0.0406(4) 0.0329(4) 0.0317(3) -0.0005(3) 0.0023(3) 0.0066(3)
C1 0.036(5) 0.041(5) 0.042(5) -0.009(4) 0.000(4) 0.008(4)
C2 0.061(6) 0.048(5) 0.024(4) -0.001(4) 0.005(4) 0.015(5)
C3 0.039(5) 0.054(5) 0.042(5) -0.007(4) 0.016(4) -0.004(4)
C4 0.035(5) 0.052(5) 0.041(5) -0.013(4) 0.007(4) 0.011(4)
C5 0.042(5) 0.039(5) 0.044(5) -0.014(4) 0.005(4) 0.002(4)
C6 0.078(7) 0.037(5) 0.062(6) 0.002(4) 0.007(5) 0.012(5)
C7 0.054(6) 0.065(6) 0.060(6) -0.017(5) -0.010(5) -0.007(5)
C8 0.077(7) 0.060(6) 0.038(5) 0.002(4) 0.001(5) 0.007(5)
C9 0.067(7) 0.075(7) 0.073(7) -0.010(6) 0.033(6) -0.023(6)
C10 0.041(6) 0.090(8) 0.069(7) -0.010(6) 0.005(5) 0.015(5)
C11 0.052(6) 0.050(5) 0.041(5) 0.002(4) 0.000(4) 0.019(5)
C12 0.056(6) 0.034(5) 0.056(6) 0.005(4) -0.001(5) 0.008(4)
C13 0.067(7) 0.041(5) 0.046(6) -0.008(4) -0.007(5) 0.025(5)
C14 0.052(6) 0.043(5) 0.059(6) 0.005(4) 0.009(5) 0.019(5)
C15 0.034(5) 0.049(5) 0.054(5) -0.005(5) 0.001(5) 0.014(4)
C16 0.047(6) 0.073(7) 0.097(8) -0.006(7) -0.011(6) 0.018(6)
C17 0.076(8) 0.098(9) 0.087(8) 0.013(7) 0.046(7) 0.019(7)
C18 0.122(10) 0.063(7) 0.078(8) -0.030(6) -0.023(7) 0.031(7)
C19 0.087(9) 0.048(6) 0.110(9) 0.018(6) -0.009(7) -0.001(6)
C20 0.076(7) 0.075(7) 0.053(6) 0.018(5) -0.002(5) 0.029(6)
O1 0.022(2) 0.028(3) 0.022(2) -0.007(2) -0.009(2) 0.003(2)
O2 0.035(3) 0.020(2) 0.021(2) 0.0085(19) 0.011(2) 0.003(2)
B1 0.044(6) 0.046(6) 0.036(5) 0.005(5) 0.006(5) 0.002(5)
B2 0.046(6) 0.030(5) 0.054(6) 0.000(4) 0.014(5) 0.004(5)
B3 0.026(5) 0.037(5) 0.041(5) 0.000(4) 0.001(4) 0.004(4)
B4 0.035(5) 0.029(5) 0.032(5) 0.001(4) 0.002(4) 0.003(4)
B5 0.034(6) 0.048(6) 0.044(6) 0.000(5) -0.008(4) 0.000(5)
B6 0.052(6) 0.038(5) 0.047(6) -0.005(5) -0.010(5) 0.001(5)

loop_
_atom_type_symbol
_atom_type_description
_atom_type_scat_dispersion_real
_atom_type_scat_dispersion_imag
_atom_type_scat_source
C C 0.0033 0.0016 'International Tables Vol C Tables 4.2.6.8 and 6.1.1.4'
H H 0.0000 0.0000 'International Tables Vol C Tables 4.2.6.8 and 6.1.1.4'
B B 0.0013 0.0007 'International Tables Vol C Tables 4.2.6.8 and 6.1.1.4'
Ru Ru -1.2594 0.8363 'International Tables Vol C Tables 4.2.6.8 and 6.1.1.4'
O O 0.0106 0.0060 'International Tables Vol C Tables 4.2.6.8 and 6.1.1.4'

loop_
_geom_angle_atom_site_label_1
_geom_angle_atom_site_label_2
_geom_angle_atom_site_label_3
_geom_angle
_geom_angle_site_symmetry_1
_geom_angle_site_symmetry_3
B5 Ru1 B2 110.1(4) . .
B5 Ru1 C3 93.5(4) . .
B2 Ru1 C3 154.4(4) . .
B5 Ru1 C1 153.9(3) . .
B2 Ru1 C1 92.2(4) . .
C3 Ru1 C1 62.6(3) . .
B5 Ru1 C2 116.8(4) . .
B2 Ru1 C2 118.7(4) . .
C3 Ru1 C2 37.3(3) . .
C1 Ru1 C2 37.5(3) . .
B5 Ru1 C4 106.0(3) . .
B2 Ru1 C4 135.9(3) . .
C3 Ru1 C4 37.6(3) . .
C1 Ru1 C4 62.2(3) . .
C2 Ru1 C4 62.3(3) . .
B5 Ru1 C5 141.3(3) . .
B2 Ru1 C5 101.6(3) . .
C3 Ru1 C5 61.9(3) . .
C1 Ru1 C5 37.3(3) . .
C2 Ru1 C5 61.9(3) . .
C4 Ru1 C5 36.5(3) . .
B5 Ru1 B3 87.7(3) . .
B2 Ru1 B3 46.6(3) . .
C3 Ru1 B3 128.2(3) . .
C1 Ru1 B3 98.8(3) . .
C2 Ru1 B3 97.9(3) . .
C4 Ru1 B3 159.3(3) . .
C5 Ru1 B3 130.9(3) . .
B5 Ru1 B4 46.1(3) . .
B2 Ru1 B4 87.8(3) . .
C3 Ru1 B4 102.4(3) . .
C1 Ru1 B4 125.0(3) . .
C2 Ru1 B4 97.4(3) . .
C4 Ru1 B4 136.1(3) . .
C5 Ru1 B4 159.3(3) . .
B3 Ru1 B4 46.8(3) . .
B5 Ru1 H11 105(3) . .
B2 Ru1 H11 36(3) . .
C3 Ru1 H11 147(3) . .
C1 Ru1 H11 101(3) . .
C2 Ru1 H11 139(3) . .
C4 Ru1 H11 110(3) . .
C5 Ru1 H11 88(3) . .
B3 Ru1 H11 80(3) . .
B4 Ru1 H11 110(3) . .
B5 Ru1 H12 39(3) . .
B2 Ru1 H12 102(3) . .
C3 Ru1 H12 103(3) . .
C1 Ru1 H12 151(3) . .
C2 Ru1 H12 140(3) . .
C4 Ru1 H12 90(3) . .
C5 Ru1 H12 114(3) . .
B3 Ru1 H12 110(3) . .
B4 Ru1 H12 82(3) . .
H11 Ru1 H12 77(4) . .
C15 Ru2 B1 92.2(4) . .
C15 Ru2 C11 37.3(3) . .
B1 Ru2 C11 118.6(4) . .
C15 Ru2 C12 62.6(3) . .
B1 Ru2 C12 154.2(4) . .
C11 Ru2 C12 37.2(3) . .
C15 Ru2 B6 154.0(4) . .
B1 Ru2 B6 109.7(4) . .
C11 Ru2 B6 117.0(4) . .
C12 Ru2 B6 93.8(4) . .
C15 Ru2 C14 37.5(3) . .
B1 Ru2 C14 101.5(4) . .
C11 Ru2 C14 62.0(3) . .
C12 Ru2 C14 62.3(3) . .
B6 Ru2 C14 141.8(4) . .
C15 Ru2 C13 62.3(3) . .
B1 Ru2 C13 136.0(4) . .
C11 Ru2 C13 62.3(3) . .
C12 Ru2 C13 37.9(3) . .
B6 Ru2 C13 106.3(4) . .
C14 Ru2 C13 36.6(3) . .
C15 Ru2 B3 98.6(3) . .
B1 Ru2 B3 46.3(3) . .
C11 Ru2 B3 97.8(3) . .
C12 Ru2 B3 127.9(3) . .
B6 Ru2 B3 87.5(3) . .
C14 Ru2 B3 130.6(3) . .
C13 Ru2 B3 159.3(3) . .
C15 Ru2 B4 124.6(3) . .
B1 Ru2 B4 87.6(3) . .
C11 Ru2 B4 97.2(3) . .
C12 Ru2 B4 102.2(3) . .
B6 Ru2 B4 46.2(3) . .
C14 Ru2 B4 159.2(3) . .
C13 Ru2 B4 136.2(3) . .
B3 Ru2 B4 46.7(3) . .
C15 Ru2 H8 152(3) . .
B1 Ru2 H8 102(3) . .
C11 Ru2 H8 139(3) . .
C12 Ru2 H8 103(3) . .
B6 Ru2 H8 38(3) . .
C14 Ru2 H8 115(3) . .
C13 Ru2 H8 91(3) . .
B3 Ru2 H8 109(3) . .
B4 Ru2 H8 81(3) . .
C15 Ru2 H9 104(3) . .
B1 Ru2 H9 36(3) . .
C11 Ru2 H9 141(3) . .
C12 Ru2 H9 150(3) . .
B6 Ru2 H9 102(3) . .
C14 Ru2 H9 90(3) . .
C13 Ru2 H9 112(3) . .
B3 Ru2 H9 79(3) . .
B4 Ru2 H9 107(3) . .
H8 Ru2 H9 76(4) . .
C2 C1 C5 107.4(7) . .
C2 C1 C7 126.0(8) . .
C5 C1 C7 126.0(8) . .
C2 C1 Ru1 71.4(4) . .
C5 C1 Ru1 72.5(4) . .
C7 C1 Ru1 128.3(6) . .
C3 C2 C1 108.2(7) . .
C3 C2 C8 125.8(8) . .
C1 C2 C8 125.7(8) . .
C3 C2 Ru1 71.1(4) . .
C1 C2 Ru1 71.2(4) . .
C8 C2 Ru1 128.4(6) . .
C2 C3 C4 107.8(7) . .
C2 C3 C9 125.6(9) . .
C4 C3 C9 126.2(8) . .
C2 C3 Ru1 71.6(4) . .
C4 C3 Ru1 72.1(4) . .
C9 C3 Ru1 127.9(6) . .
C5 C4 C3 107.8(7) . .
C5 C4 C10 126.3(8) . .
C3 C4 C10 125.6(8) . .
C5 C4 Ru1 72.1(4) . .
C3 C4 Ru1 70.2(4) . .
C10 C4 Ru1 127.2(6) . .
C4 C5 C1 108.7(7) . .
C4 C5 C6 126.9(8) . .
C1 C5 C6 124.3(8) . .
C4 C5 Ru1 71.4(4) . .
C1 C5 Ru1 70.2(4) . .
C6 C5 Ru1 126.2(6) . .
C5 C6 H6A 109.5 . .
C5 C6 H6B 109.5 . .
H6A C6 H6B 109.5 . .
C5 C6 H6C 109.5 . .
H6A C6 H6C 109.5 . .
H6B C6 H6C 109.5 . .
C1 C7 H7A 109.5 . .
C1 C7 H7B 109.5 . .
H7A C7 H7B 109.5 . .
C1 C7 H7C 109.5 . .
H7A C7 H7C 109.5 . .
H7B C7 H7C 109.5 . .
C2 C8 H8A 109.5 . .
C2 C8 H8B 109.5 . .
H8A C8 H8B 109.5 . .
C2 C8 H8C 109.5 . .
H8A C8 H8C 109.5 . .
H8B C8 H8C 109.5 . .
C3 C9 H9A 109.5 . .
C3 C9 H9B 109.5 . .
H9A C9 H9B 109.5 . .
C3 C9 H9C 109.5 . .
H9A C9 H9C 109.5 . .
H9B C9 H9C 109.5 . .
C4 C10 H10A 109.5 . .
C4 C10 H10B 109.5 . .
H10A C10 H10B 109.5 . .
C4 C10 H10C 109.5 . .
H10A C10 H10C 109.5 . .
H10B C10 H10C 109.5 . .
C15 C11 C12 108.6(8) . .
C15 C11 C20 126.1(9) . .
C12 C11 C20 125.0(9) . .
C15 C11 Ru2 70.7(5) . .
C12 C11 Ru2 71.6(5) . .
C20 C11 Ru2 129.2(6) . .
C11 C12 C13 107.3(8) . .
C11 C12 C19 126.5(9) . .
C13 C12 C19 125.8(9) . .
C11 C12 Ru2 71.3(5) . .
C13 C12 Ru2 71.7(5) . .
C19 C12 Ru2 127.6(7) . .
C14 C13 C12 107.6(8) . .
C14 C13 C18 126.5(10) . .
C12 C13 C18 125.6(10) . .
C14 C13 Ru2 71.6(5) . .
C12 C13 Ru2 70.4(5) . .
C18 C13 Ru2 127.9(6) . .
C13 C14 C15 108.3(8) . .
C13 C14 C17 126.6(9) . .
C15 C14 C17 125.0(10) . .
C13 C14 Ru2 71.7(5) . .
C15 C14 Ru2 69.8(5) . .
C17 C14 Ru2 125.9(6) . .
C11 C15 C14 108.1(8) . .
C11 C15 C16 126.0(8) . .
C14 C15 C16 125.4(9) . .
C11 C15 Ru2 72.1(5) . .
C14 C15 Ru2 72.7(5) . .
C16 C15 Ru2 128.0(6) . .
C15 C16 H16A 109.5 . .
C15 C16 H16B 109.5 . .
H16A C16 H16B 109.5 . .
C15 C16 H16C 109.5 . .
H16A C16 H16C 109.5 . .
H16B C16 H16C 109.5 . .
C14 C17 H17A 109.5 . .
C14 C17 H17B 109.5 . .
H17A C17 H17B 109.5 . .
C14 C17 H17C 109.5 . .
H17A C17 H17C 109.5 . .
H17B C17 H17C 109.5 . .
C13 C18 H18A 109.5 . .
C13 C18 H18B 109.5 . .
H18A C18 H18B 109.5 . .
C13 C18 H18C 109.5 . .
H18A C18 H18C 109.5 . .
H18B C18 H18C 109.5 . .
C12 C19 H19A 109.5 . .
C12 C19 H19B 109.5 . .
H19A C19 H19B 109.5 . .
C12 C19 H19C 109.5 . .
H19A C19 H19C 109.5 . .
H19B C19 H19C 109.5 . .
C11 C20 H20A 109.5 . .
C11 C20 H20B 109.5 . .
H20A C20 H20B 109.5 . .
C11 C20 H20C 109.5 . .
H20A C20 H20C 109.5 . .
H20B C20 H20C 109.5 . .
B3 O1 H1A 109.5 . .
B4 O2 H2A 109.5 . .
B2 B1 B3 61.3(5) . .
B2 B1 Ru2 120.9(6) . .
B3 B1 Ru2 68.6(4) . .
B2 B1 H1 116(4) . .
B3 B1 H1 128(4) . .
Ru2 B1 H1 119(4) . .
B2 B1 H9 128(4) . .
B3 B1 H9 111(3) . .
Ru2 B1 H9 49(3) . .
H1 B1 H9 108(5) . .
B2 B1 H10 49(4) . .
B3 B1 H10 105(4) . .
Ru2 B1 H10 127(4) . .
H1 B1 H10 106(5) . .
H9 B1 H10 93(5) . .
B1 B2 B3 61.1(5) . .
B1 B2 Ru1 120.5(6) . .
B3 B2 Ru1 68.3(4) . .
B1 B2 H2 116(4) . .
B3 B2 H2 129(4) . .
Ru1 B2 H2 120(4) . .
B1 B2 H10 48(4) . .
B3 B2 H10 104(4) . .
Ru1 B2 H10 128(4) . .
H2 B2 H10 106(5) . .
B1 B2 H11 132(4) . .
B3 B2 H11 112(3) . .
Ru1 B2 H11 48(3) . .
H2 B2 H11 105(5) . .
H10 B2 H11 98(5) . .
O1 B3 B1 115.6(7) . .
O1 B3 B2 116.1(7) . .
B1 B3 B2 57.6(5) . .
O1 B3 B4 114.0(6) . .
B1 B3 B4 121.0(7) . .
B2 B3 B4 121.2(7) . .
O1 B3 Ru1 115.4(5) . .
B1 B3 Ru1 114.9(5) . .
B2 B3 Ru1 65.1(4) . .
B4 B3 Ru1 67.0(4) . .
O1 B3 Ru2 114.6(5) . .
B1 B3 Ru2 65.0(4) . .
B2 B3 Ru2 114.8(5) . .
B4 B3 Ru2 66.7(4) . .
Ru1 B3 Ru2 121.7(4) . .
O2 B4 B5 115.4(7) . .
O2 B4 B6 115.2(7) . .
B5 B4 B6 58.7(5) . .
O2 B4 B3 114.4(6) . .
B5 B4 B3 120.8(6) . .
B6 B4 B3 121.1(7) . .
O2 B4 Ru2 114.8(5) . .
B5 B4 Ru2 115.8(5) . .
B6 B4 Ru2 65.3(4) . .
B3 B4 Ru2 66.6(4) . .
O2 B4 Ru1 115.7(5) . .
B5 B4 Ru1 64.8(4) . .
B6 B4 Ru1 115.2(5) . .
B3 B4 Ru1 66.2(4) . .
Ru2 B4 Ru1 121.0(4) . .
B6 B5 B4 60.8(5) . .
B6 B5 Ru1 120.6(6) . .
B4 B5 Ru1 69.1(4) . .
B6 B5 H5 114(4) . .
B4 B5 H5 133(4) . .
Ru1 B5 H5 123(4) . .
B6 B5 H7 47(3) . .
B4 B5 H7 101(4) . .
Ru1 B5 H7 123(3) . .
H5 B5 H7 105(5) . .
B6 B5 H12 128(3) . .
B4 B5 H12 114(3) . .
Ru1 B5 H12 51(3) . .
H5 B5 H12 105(5) . .
H7 B5 H12 91(5) . .
B5 B6 B4 60.5(5) . .
B5 B6 Ru2 120.1(6) . .
B4 B6 Ru2 68.6(4) . .
B5 B6 H6 116(4) . .
B4 B6 H6 123(4) . .
Ru2 B6 H6 117(4) . .
B5 B6 H7 51(4) . .
B4 B6 H7 104(4) . .
Ru2 B6 H7 122(4) . .
H6 B6 H7 114(5) . .
B5 B6 H8 129(3) . .
B4 B6 H8 110(3) . .
Ru2 B6 H8 47(3) . .
H6 B6 H8 110(5) . .
H7 B6 H8 92(5) . .

loop_
_geom_bond_atom_site_label_1
_geom_bond_atom_site_label_2
_geom_bond_distance
_geom_bond_site_symmetry_2
Ru1 B5 2.217(10) .
Ru1 B2 2.221(10) .
Ru1 C3 2.221(8) .
Ru1 C1 2.225(8) .
Ru1 C2 2.228(7) .
Ru1 C4 2.247(8) .
Ru1 C5 2.256(7) .
Ru1 B3 2.275(8) .
Ru1 B4 2.289(8) .
Ru1 H11 1.66(8) .
Ru1 H12 1.72(8) .
Ru2 C15 2.206(8) .
Ru2 B1 2.223(10) .
Ru2 C11 2.225(8) .
Ru2 C12 2.229(8) .
Ru2 B6 2.230(11) .
Ru2 C14 2.245(9) .
Ru2 C13 2.247(8) .
Ru2 B3 2.283(9) .
Ru2 B4 2.285(9) .
Ru2 H8 1.63(8) .
Ru2 H9 1.68(8) .
C1 C2 1.430(12) .
C1 C5 1.433(11) .
C1 C7 1.499(11) .
C2 C3 1.424(12) .
C2 C8 1.497(11) .
C3 C4 1.442(12) .
C3 C9 1.494(12) .
C4 C5 1.409(11) .
C4 C10 1.493(12) .
C5 C6 1.503(11) .
C6 H6A 0.9600 .
C6 H6B 0.9600 .
C6 H6C 0.9600 .
C7 H7A 0.9600 .
C7 H7B 0.9600 .
C7 H7C 0.9600 .
C8 H8A 0.9600 .
C8 H8B 0.9600 .
C8 H8C 0.9600 .
C9 H9A 0.9600 .
C9 H9B 0.9600 .
C9 H9C 0.9600 .
C10 H10A 0.9600 .
C10 H10B 0.9600 .
C10 H10C 0.9600 .
C11 C15 1.416(12) .
C11 C12 1.420(12) .
C11 C20 1.497(12) .
C12 C13 1.453(12) .
C12 C19 1.493(13) .
C13 C14 1.412(13) .
C13 C18 1.504(12) .
C14 C15 1.430(12) .
C14 C17 1.505(13) .
C15 C16 1.505(13) .
C16 H16A 0.9600 .
C16 H16B 0.9600 .
C16 H16C 0.9600 .
C17 H17A 0.9600 .
C17 H17B 0.9600 .
C17 H17C 0.9600 .
C18 H18A 0.9600 .
C18 H18B 0.9600 .
C18 H18C 0.9600 .
C19 H19A 0.9600 .
C19 H19B 0.9600 .
C19 H19C 0.9600 .
C20 H20A 0.9600 .
C20 H20B 0.9600 .
C20 H20C 0.9600 .
O1 B3 1.399(10) .
O1 H1A 0.8200 .
O2 B4 1.406(9) .
O2 H2A 0.8200 .
B1 B2 1.710(14) .
B1 B3 1.774(13) .
B1 H1 1.13(8) .
B1 H9 1.31(8) .
B1 H10 1.27(8) .
B2 B3 1.777(13) .
B2 H2 1.09(8) .
B2 H10 1.30(8) .
B2 H11 1.32(8) .
B3 B4 1.812(12) .
B4 B5 1.766(13) .
B4 B6 1.771(13) .
B5 B6 1.733(14) .
B5 H5 1.18(8) .
B5 H7 1.35(8) .
B5 H12 1.40(8) .
B6 H6 1.14(8) .
B6 H7 1.27(8) .
B6 H8 1.37(8) .

loop_
_geom_torsion_atom_site_label_1
_geom_torsion_atom_site_label_2
_geom_torsion_atom_site_label_3
_geom_torsion_atom_site_label_4
_geom_torsion
_geom_torsion_site_symmetry_1
_geom_torsion_site_symmetry_2
_geom_torsion_site_symmetry_3
_geom_torsion_site_symmetry_4
C5 C1 C2 C3 2.2(9) . . . .
C7 C1 C2 C3 173.9(8) . . . .
Ru1 C1 C2 C3 -61.8(5) . . . .
C5 C1 C2 C8 -171.7(7) . . . .
C7 C1 C2 C8 0.0(13) . . . .
Ru1 C1 C2 C8 124.3(8) . . . .
C5 C1 C2 Ru1 64.0(5) . . . .
C7 C1 C2 Ru1 -124.3(8) . . . .
C1 C2 C3 C4 -1.7(9) . . . .
C8 C2 C3 C4 172.3(7) . . . .
Ru1 C2 C3 C4 -63.5(5) . . . .
C1 C2 C3 C9 -174.3(8) . . . .
C8 C2 C3 C9 -0.3(13) . . . .
Ru1 C2 C3 C9 123.9(8) . . . .
C1 C2 C3 Ru1 61.8(5) . . . .
C8 C2 C3 Ru1 -124.2(8) . . . .
C2 C3 C4 C5 0.4(9) . . . .
C9 C3 C4 C5 173.0(8) . . . .
Ru1 C3 C4 C5 -62.7(5) . . . .
C2 C3 C4 C10 -174.6(8) . . . .
C9 C3 C4 C10 -2.1(13) . . . .
Ru1 C3 C4 C10 122.2(8) . . . .
C2 C3 C4 Ru1 63.1(5) . . . .
C9 C3 C4 Ru1 -124.3(9) . . . .
C3 C4 C5 C1 1.0(9) . . . .
C10 C4 C5 C1 176.0(8) . . . .
Ru1 C4 C5 C1 -60.6(5) . . . .
C3 C4 C5 C6 -176.8(8) . . . .
C10 C4 C5 C6 -1.7(14) . . . .
Ru1 C4 C5 C6 121.7(8) . . . .
C3 C4 C5 Ru1 61.5(5) . . . .
C10 C4 C5 Ru1 -123.5(8) . . . .
C2 C1 C5 C4 -2.0(9) . . . .
C7 C1 C5 C4 -173.7(8) . . . .
Ru1 C1 C5 C4 61.3(5) . . . .
C2 C1 C5 C6 175.8(7) . . . .
C7 C1 C5 C6 4.1(13) . . . .
Ru1 C1 C5 C6 -120.9(8) . . . .
C2 C1 C5 Ru1 -63.3(5) . . . .
C7 C1 C5 Ru1 125.0(8) . . . .
C15 C11 C12 C13 1.8(10) . . . .
C20 C11 C12 C13 -171.5(8) . . . .
Ru2 C11 C12 C13 63.1(6) . . . .
C15 C11 C12 C19 175.3(8) . . . .
C20 C11 C12 C19 2.0(14) . . . .
Ru2 C11 C12 C19 -123.4(9) . . . .
C15 C11 C12 Ru2 -61.3(6) . . . .
C20 C11 C12 Ru2 125.4(9) . . . .
C11 C12 C13 C14 -0.5(9) . . . .
C19 C12 C13 C14 -174.0(8) . . . .
Ru2 C12 C13 C14 62.3(6) . . . .
C11 C12 C13 C18 174.1(8) . . . .
C19 C12 C13 C18 0.5(14) . . . .
Ru2 C12 C13 C18 -123.1(9) . . . .
C11 C12 C13 Ru2 -62.8(6) . . . .
C19 C12 C13 Ru2 123.7(9) . . . .
C12 C13 C14 C15 -1.0(10) . . . .
C18 C13 C14 C15 -175.5(9) . . . .
Ru2 C13 C14 C15 60.5(6) . . . .
C12 C13 C14 C17 176.9(9) . . . .
C18 C13 C14 C17 2.4(15) . . . .
Ru2 C13 C14 C17 -121.6(9) . . . .
C12 C13 C14 Ru2 -61.5(6) . . . .
C18 C13 C14 Ru2 124.0(9) . . . .
C12 C11 C15 C14 -2.5(10) . . . .
C20 C11 C15 C14 170.7(8) . . . .
Ru2 C11 C15 C14 -64.3(6) . . . .
C12 C11 C15 C16 -173.8(8) . . . .
C20 C11 C15 C16 -0.6(14) . . . .
Ru2 C11 C15 C16 124.3(9) . . . .
C12 C11 C15 Ru2 61.8(6) . . . .
C20 C11 C15 Ru2 -125.0(9) . . . .
C13 C14 C15 C11 2.1(10) . . . .
C17 C14 C15 C11 -175.8(8) . . . .
Ru2 C14 C15 C11 63.9(6) . . . .
C13 C14 C15 C16 173.6(8) . . . .
C17 C14 C15 C16 -4.4(14) . . . .
Ru2 C14 C15 C16 -124.7(9) . . . .
C13 C14 C15 Ru2 -61.7(6) . . . .
C17 C14 C15 Ru2 120.3(9) . . . .
Ru2 B1 B2 B3 35.7(7) . . . .
B3 B1 B2 Ru1 -35.4(7) . . . .
Ru2 B1 B2 Ru1 0.3(11) . . . .
B2 B1 B3 O1 -105.9(8) . . . .
Ru2 B1 B3 O1 106.6(6) . . . .
Ru2 B1 B3 B2 -147.4(6) . . . .
B2 B1 B3 B4 109.5(8) . . . .
Ru2 B1 B3 B4 -37.9(6) . . . .
B2 B1 B3 Ru1 32.5(6) . . . .
Ru2 B1 B3 Ru1 -115.0(5) . . . .
B2 B1 B3 Ru2 147.4(6) . . . .
B1 B2 B3 O1 105.0(8) . . . .
Ru1 B2 B3 O1 -107.4(6) . . . .
Ru1 B2 B3 B1 147.5(6) . . . .
B1 B2 B3 B4 -109.2(8) . . . .
Ru1 B2 B3 B4 38.4(6) . . . .
B1 B2 B3 Ru1 -147.5(6) . . . .
B1 B2 B3 Ru2 -32.5(6) . . . .
Ru1 B2 B3 Ru2 115.0(5) . . . .
O1 B3 B4 O2 0.1(9) . . . .
B1 B3 B4 O2 145.2(7) . . . .
B2 B3 B4 O2 -146.4(7) . . . .
Ru1 B3 B4 O2 -108.7(6) . . . .
Ru2 B3 B4 O2 107.8(6) . . . .
O1 B3 B4 B5 145.2(7) . . . .
B1 B3 B4 B5 -69.7(10) . . . .
B2 B3 B4 B5 -1.3(11) . . . .
Ru1 B3 B4 B5 36.4(6) . . . .
Ru2 B3 B4 B5 -107.1(7) . . . .
O1 B3 B4 B6 -145.1(7) . . . .
B1 B3 B4 B6 0.0(11) . . . .
B2 B3 B4 B6 68.4(10) . . . .
Ru1 B3 B4 B6 106.1(7) . . . .
Ru2 B3 B4 B6 -37.4(6) . . . .
O1 B3 B4 Ru2 -107.7(6) . . . .
B1 B3 B4 Ru2 37.3(6) . . . .
B2 B3 B4 Ru2 105.8(7) . . . .
Ru1 B3 B4 Ru2 143.5(3) . . . .
O1 B3 B4 Ru1 108.8(6) . . . .
B1 B3 B4 Ru1 -106.1(7) . . . .
B2 B3 B4 Ru1 -37.7(6) . . . .
Ru2 B3 B4 Ru1 -143.5(3) . . . .
O2 B4 B5 B6 -105.2(8) . . . .
B3 B4 B5 B6 110.0(8) . . . .
Ru2 B4 B5 B6 33.0(6) . . . .
Ru1 B4 B5 B6 146.9(6) . . . .
O2 B4 B5 Ru1 107.9(6) . . . .
B6 B4 B5 Ru1 -146.9(6) . . . .
B3 B4 B5 Ru1 -36.9(6) . . . .
Ru2 B4 B5 Ru1 -113.8(5) . . . .
Ru1 B5 B6 B4 36.4(6) . . . .
B4 B5 B6 Ru2 -35.5(6) . . . .
Ru1 B5 B6 Ru2 0.8(10) . . . .
O2 B4 B6 B5 105.6(8) . . . .
B3 B4 B6 B5 -109.5(8) . . . .
Ru2 B4 B6 B5 -147.3(6) . . . .
Ru1 B4 B6 B5 -33.1(6) . . . .
O2 B4 B6 Ru2 -107.1(6) . . . .
B5 B4 B6 Ru2 147.3(6) . . . .
B3 B4 B6 Ru2 37.8(6) . . . .
Ru1 B4 B6 Ru2 114.2(5) . . . .
